data_4132451
loop_
_publ_author_name
'Zou, Yike'
'Li, Xiangqin'
'Yang, Yun'
'Berritt, Simon'
'Melvin, Jason'
'Gonzales, Stephen'
'Spafford, Matthew'
'Smith, 3rd, Amos B'

_publ_section_title
;
 Total Synthesis of (-)-Nodulisporic Acids D, C, and B: Evolution of a
 Unified Synthetic Strategy.
;
_journal_issue 30
_journal_name_full 'Journal of the American Chemical Society'
_journal_page_first 9502
_journal_page_last 9511
_journal_paper_doi 10.1021/jacs.8b04053
_journal_volume 140
_journal_year 2018
_chemical_absolute_configuration ad
_chemical_formula_moiety 'C26 H36 Cl N O5'
_chemical_formula_sum 'C26 H36 Cl N O5'
_chemical_formula_weight 478.01
_space_group_crystal_system orthorhombic
_space_group_IT_number 19
_space_group_name_Hall 'P 2ac 2ab'
_space_group_name_H-M_alt 'P 21 21 21'
_atom_sites_solution_hydrogens geom
_atom_sites_solution_primary dual
_audit_creation_date 2017-01-10
_audit_creation_method
;
Olex2 1.2
(compiled 2016.09.09 svn.r3337 for OlexSys, GUI svn.r5227)
;
_cell_angle_alpha 90
_cell_angle_beta 90
_cell_angle_gamma 90
_cell_formula_units_Z 4
_cell_length_a 9.3356(3)
_cell_length_b 10.3523(3)
_cell_length_c 27.2440(9)
_cell_measurement_reflns_used 9340
_cell_measurement_temperature 100
_cell_measurement_theta_max 27.51
_cell_measurement_theta_min 2.65
_cell_volume 2632.99(14)
_computing_data_collection 'Bruker APEX2 v2014.11-0'
_computing_data_reduction 'Bruker SAINT v8.34A'
_computing_publication_material 'Olex2 (Dolomanov et al., 2009)'
_computing_structure_refinement 'XL (Sheldrick, 2008)'
_computing_structure_solution 'XT (Sheldrick, 2015)'
_diffrn_ambient_temperature 100
_diffrn_measured_fraction_theta_full 1.000
_diffrn_measured_fraction_theta_max 0.999
_diffrn_measurement_device 'CCD area detector'
_diffrn_measurement_device_type 'Bruker APEXII'
_diffrn_measurement_method '\w and \f scans'
_diffrn_radiation_monochromator graphite
_diffrn_radiation_type MoK\a
_diffrn_radiation_wavelength 0.71073
_diffrn_reflns_av_R_equivalents 0.0248
_diffrn_reflns_av_unetI/netI 0.0092
_diffrn_reflns_Laue_measured_fraction_full 1.000
_diffrn_reflns_Laue_measured_fraction_max 0.999
_diffrn_reflns_limit_h_max 12
_diffrn_reflns_limit_h_min -12
_diffrn_reflns_limit_k_max 13
_diffrn_reflns_limit_k_min -13
_diffrn_reflns_limit_l_max 35
_diffrn_reflns_limit_l_min -35
_diffrn_reflns_number 113235
_diffrn_reflns_point_group_measured_fraction_full 1.000
_diffrn_reflns_point_group_measured_fraction_max 0.999
_diffrn_reflns_theta_full 25.242
_diffrn_reflns_theta_max 27.530
_diffrn_reflns_theta_min 2.104
_diffrn_source 'sealed tube'
_exptl_absorpt_coefficient_mu 0.180
_exptl_absorpt_correction_T_max 0.7456
_exptl_absorpt_correction_T_min 0.7186
_exptl_absorpt_correction_type multi-scan
_exptl_absorpt_process_details 'SADABS v2014/4'
_exptl_crystal_colour colourless
_exptl_crystal_density_diffrn 1.206
_exptl_crystal_description prism
_exptl_crystal_F_000 1024
_exptl_crystal_size_max 0.25
_exptl_crystal_size_mid 0.22
_exptl_crystal_size_min 0.20
_refine_diff_density_max 0.515
_refine_diff_density_min -0.551
_refine_diff_density_rms 0.038
_refine_ls_abs_structure_details
;
 Flack x determined using 2533 quotients [(I+)-(I-)]/[(I+)+(I-)]
 (Parsons, Flack and Wagner, Acta Cryst. B69 (2013) 249-259).
;
_refine_ls_abs_structure_Flack -0.006(6)
_refine_ls_extinction_method none
_refine_ls_goodness_of_fit_ref 1.020
_refine_ls_hydrogen_treatment constr
_refine_ls_matrix_type full
_refine_ls_number_parameters 370
_refine_ls_number_reflns 6057
_refine_ls_number_restraints 54
_refine_ls_restrained_S_all 1.016
_refine_ls_R_factor_all 0.0315
_refine_ls_R_factor_gt 0.0307
_refine_ls_shift/su_max 0.001
_refine_ls_shift/su_mean 0.000
_refine_ls_structure_factor_coef Fsqd
_refine_ls_weighting_details 'w=1/[\s^2^(Fo^2^)+(0.0385P)^2^+1.0229P] where P=(Fo^2^+2Fc^2^)/3'
_refine_ls_weighting_scheme calc
_refine_ls_wR_factor_gt 0.0772
_refine_ls_wR_factor_ref 0.0779
_reflns_Friedel_coverage 0.763
_reflns_Friedel_fraction_full 1.000
_reflns_Friedel_fraction_max 0.998
_reflns_number_gt 5919
_reflns_number_total 6057
_reflns_threshold_expression 'I > 2\s(I)'
_cod_data_source_file ja8b04053_si_005.cif
_cod_data_source_block 1446
_cod_database_code 4132451

loop_
_space_group_symop_operation_xyz
'x, y, z'
'-x+1/2, -y, z+1/2'
'-x, y+1/2, -z+1/2'
'x+1/2, -y+1/2, -z'

loop_
_atom_site_label
_atom_site_type_symbol
_atom_site_fract_x
_atom_site_fract_y
_atom_site_fract_z
_atom_site_U_iso_or_equiv
_atom_site_adp_type
_atom_site_occupancy
_atom_site_site_symmetry_order
_atom_site_calc_flag
_atom_site_refinement_flags_posn
_atom_site_refinement_flags_adp
_atom_site_refinement_flags_occupancy
_atom_site_disorder_assembly
_atom_site_disorder_group
Cl1 Cl 0.42681(5) 0.11776(4) 0.73088(2) 0.02404(11) Uani 1 1 d . . . . .
O1 O 1.06117(14) 0.63742(11) 0.71013(5) 0.0191(3) Uani 1 1 d . . . . .
O2 O 0.63933(14) 0.66005(12) 0.61949(5) 0.0210(3) Uani 1 1 d . . . . .
O3 O 0.7447(2) 0.6897(2) 0.54627(6) 0.0467(5) Uani 1 1 d . . . . .
O4 O 0.3010(3) 0.3136(3) 0.56287(7) 0.0723(9) Uani 1 1 d . . . . .
O5 O 0.1596(2) 0.15511(19) 0.58912(6) 0.0509(6) Uani 1 1 d . . . . .
N1 N 0.32838(19) 0.22625(17) 0.63801(6) 0.0280(4) Uani 1 1 d . . . . .
H1 H 0.2866 0.1745 0.6581 0.037 Uiso 1 1 calc R . . . .
C1 C 0.99249(19) 0.61866(18) 0.66289(6) 0.0183(3) Uani 1 1 d . . . . .
C2 C 0.83469(19) 0.58722(16) 0.67376(6) 0.0158(3) Uani 1 1 d . . . . .
H2 H 0.7936 0.6616 0.6910 0.021 Uiso 1 1 calc R . . . .
C3 C 0.73217(19) 0.55242(16) 0.63105(7) 0.0175(3) Uani 1 1 d . . . . .
H3 H 0.7858 0.5242 0.6020 0.023 Uiso 1 1 calc R . . . .
C4 C 0.6415(2) 0.44329(16) 0.65157(6) 0.0171(3) Uani 1 1 d . . . . .
C5 C 0.51846(19) 0.39077(18) 0.63137(7) 0.0196(3) Uani 1 1 d . . . . .
H5 H 0.4809 0.4234 0.6023 0.026 Uiso 1 1 calc R . . . .
C6 C 0.4517(2) 0.28787(17) 0.65542(7) 0.0192(3) Uani 1 1 d . . . . .
C7 C 0.5109(2) 0.24398(17) 0.70010(7) 0.0180(3) Uani 1 1 d . . . . .
C8 C 0.63207(19) 0.29762(16) 0.72053(6) 0.0171(3) Uani 1 1 d . . . . .
H8 H 0.6683 0.2675 0.7502 0.023 Uiso 1 1 calc R . . . .
C9 C 0.69888(18) 0.39828(16) 0.69549(6) 0.0157(3) Uani 1 1 d . . . . .
C10 C 0.82713(18) 0.47262(16) 0.70813(6) 0.0157(3) Uani 1 1 d . . . . .
C11 C 0.9297(2) 0.44717(16) 0.74029(6) 0.0175(3) Uani 1 1 d . . . . .
H11 H 0.9236 0.3727 0.7593 0.023 Uiso 1 1 calc R . . . .
C12 C 1.0559(2) 0.53572(16) 0.74686(7) 0.0188(3) Uani 1 1 d . . . . .
C13 C 1.0073(2) 0.74899(18) 0.63754(7) 0.0235(4) Uani 1 1 d . . . . .
H13a H 1.1069 0.7706 0.6345 0.035 Uiso 1 1 calc GR . . . .
H13b H 0.9595 0.8140 0.6566 0.035 Uiso 1 1 calc GR . . . .
H13c H 0.9649 0.7446 0.6055 0.035 Uiso 1 1 calc GR . . . .
C14 C 1.0677(2) 0.51487(19) 0.63270(7) 0.0253(4) Uani 1 1 d . . . . .
H14a H 1.0331 0.5174 0.5995 0.038 Uiso 1 1 calc GR . . . .
H14b H 1.0483 0.4315 0.6466 0.038 Uiso 1 1 calc GR . . . .
H14c H 1.1691 0.5303 0.6329 0.038 Uiso 1 1 calc GR . . . .
C15 C 0.6546(2) 0.7188(2) 0.57547(7) 0.0250(4) Uani 1 1 d . . . . .
C16 C 0.5449(2) 0.8252(2) 0.56913(10) 0.0388(6) Uani 1 1 d . . . . .
C17 C 0.5965(17) 0.9345(18) 0.6125(9) 0.048(4) Uani 0.43(4) 1 d . U P A 1
H17a H 0.5905 0.8957 0.6444 0.071 Uiso 0.43(4) 1 calc GR . P A 1
H17b H 0.5347 1.0085 0.6112 0.071 Uiso 0.43(4) 1 calc GR . P A 1
H17c H 0.6935 0.9609 0.6063 0.071 Uiso 0.43(4) 1 calc GR . P A 1
C18 C 0.3998(14) 0.743(2) 0.5670(7) 0.050(3) Uani 0.43(4) 1 d . U P A 1
H18a H 0.4092 0.6756 0.5429 0.075 Uiso 0.43(4) 1 calc GR . P A 1
H18b H 0.3215 0.7981 0.5583 0.075 Uiso 0.43(4) 1 calc GR . P A 1
H18c H 0.3819 0.7046 0.5986 0.075 Uiso 0.43(4) 1 calc GR . P A 1
C19 C 0.561(3) 0.8727(17) 0.5128(7) 0.033(2) Uani 0.43(4) 1 d . U P A 1
H19a H 0.6523 0.9129 0.5083 0.049 Uiso 0.43(4) 1 calc GR . P A 1
H19b H 0.4862 0.9337 0.5055 0.049 Uiso 0.43(4) 1 calc GR . P A 1
H19c H 0.5525 0.7997 0.4913 0.049 Uiso 0.43(4) 1 calc GR . P A 1
C17' C 0.558(2) 0.9237(17) 0.6040(6) 0.063(4) Uani 0.57(4) 1 d . U P A 2
H17a' H 0.6555 0.9524 0.6054 0.094 Uiso 0.57(4) 1 calc GR . P A 2
H17b' H 0.5296 0.8916 0.6356 0.094 Uiso 0.57(4) 1 calc GR . P A 2
H17c' H 0.4971 0.9947 0.5950 0.094 Uiso 0.57(4) 1 calc GR . P A 2
C18' C 0.3932(10) 0.7888(16) 0.5837(8) 0.057(4) Uani 0.57(4) 1 d . U P A 2
H18a' H 0.3933 0.7552 0.6166 0.086 Uiso 0.57(4) 1 calc GR . P A 2
H18b' H 0.3573 0.7243 0.5616 0.086 Uiso 0.57(4) 1 calc GR . P A 2
H18c' H 0.3331 0.8639 0.5823 0.086 Uiso 0.57(4) 1 calc GR . P A 2
C19' C 0.5567(18) 0.891(2) 0.5225(8) 0.052(4) Uani 0.57(4) 1 d . U P A 2
H19a' H 0.4923 0.9638 0.5221 0.078 Uiso 0.57(4) 1 calc GR . P A 2
H19b' H 0.5325 0.8332 0.4964 0.078 Uiso 0.57(4) 1 calc GR . P A 2
H19c' H 0.6532 0.9215 0.5182 0.078 Uiso 0.57(4) 1 calc GR . P A 2
C20 C 0.26649(19) 0.23870(18) 0.59285(7) 0.0186(3) Uani 1 1 d . . . . .
C21 C 0.0691(2) 0.14555(18) 0.54510(7) 0.0234(4) Uani 1 1 d . . . . .
C22 C -0.0744(5) 0.0867(5) 0.56221(17) 0.0327(11) Uani 0.496(4) 1 d . U P B 1
H22a H -0.1325 0.0670 0.5341 0.049 Uiso 0.496(4) 1 calc GR . P B 1
H22b H -0.1237 0.1475 0.5828 0.049 Uiso 0.496(4) 1 calc GR . P B 1
H22c H -0.0563 0.0090 0.5804 0.049 Uiso 0.496(4) 1 calc GR . P B 1
C23 C 0.1521(5) 0.0566(4) 0.51419(17) 0.0328(11) Uani 0.496(4) 1 d . U P B 1
H23a H 0.1021 0.0421 0.4839 0.049 Uiso 0.496(4) 1 calc GR . P B 1
H23b H 0.1643 -0.0241 0.5311 0.049 Uiso 0.496(4) 1 calc GR . P B 1
H23c H 0.2443 0.0936 0.5074 0.049 Uiso 0.496(4) 1 calc GR . P B 1
C24 C 0.0360(5) 0.2759(4) 0.51967(16) 0.0266(10) Uani 0.496(4) 1 d . U P B 1
H24a H 0.1239 0.3151 0.5090 0.040 Uiso 0.496(4) 1 calc GR . P B 1
H24b H -0.0115 0.3323 0.5424 0.040 Uiso 0.496(4) 1 calc GR . P B 1
H24c H -0.0248 0.2612 0.4918 0.040 Uiso 0.496(4) 1 calc GR . P B 1
C22' C 0.0039(5) 0.0088(4) 0.54942(18) 0.0350(12) Uani 0.504(4) 1 d . U P B 2
H22a' H -0.0689 -0.0021 0.5249 0.053 Uiso 0.504(4) 1 calc GR . P B 2
H22b' H -0.0375 -0.0019 0.5814 0.053 Uiso 0.504(4) 1 calc GR . P B 2
H22c' H 0.0777 -0.0546 0.5446 0.053 Uiso 0.504(4) 1 calc GR . P B 2
C23' C 0.1481(5) 0.1531(5) 0.49545(15) 0.0310(11) Uani 0.504(4) 1 d . U P B 2
H23a' H 0.0809 0.1409 0.4692 0.047 Uiso 0.504(4) 1 calc GR . P B 2
H23b' H 0.2199 0.0868 0.4940 0.047 Uiso 0.504(4) 1 calc GR . P B 2
H23c' H 0.1928 0.2361 0.4922 0.047 Uiso 0.504(4) 1 calc GR . P B 2
C24' C -0.0341(4) 0.2482(4) 0.55355(17) 0.0294(10) Uani 0.504(4) 1 d . U P B 2
H24a' H 0.0115 0.3304 0.5489 0.044 Uiso 0.504(4) 1 calc GR . P B 2
H24b' H -0.0700 0.2424 0.5865 0.044 Uiso 0.504(4) 1 calc GR . P B 2
H24c' H -0.1122 0.2397 0.5308 0.044 Uiso 0.504(4) 1 calc GR . P B 2
C25 C 1.0399(2) 0.60687(19) 0.79573(7) 0.0236(4) Uani 1 1 d . . . . .
H25a H 1.1215 0.6618 0.8008 0.035 Uiso 1 1 calc GR . . . .
H25b H 1.0340 0.5452 0.8220 0.035 Uiso 1 1 calc GR . . . .
H25c H 0.9544 0.6583 0.7951 0.035 Uiso 1 1 calc GR . . . .
C26 C 1.1965(2) 0.45917(19) 0.74583(8) 0.0261(4) Uani 1 1 d . . . . .
H26a H 1.2044 0.4140 0.7152 0.039 Uiso 1 1 calc GR . . . .
H26b H 1.1974 0.3981 0.7723 0.039 Uiso 1 1 calc GR . . . .
H26c H 1.2758 0.5175 0.7493 0.039 Uiso 1 1 calc GR . . . .

loop_
_atom_site_aniso_label
_atom_site_aniso_U_11
_atom_site_aniso_U_22
_atom_site_aniso_U_33
_atom_site_aniso_U_23
_atom_site_aniso_U_13
_atom_site_aniso_U_12
Cl1 0.0229(2) 0.0239(2) 0.0253(2) 0.00839(17) -0.00338(17) -0.00787(18)
O1 0.0198(6) 0.0164(6) 0.0211(6) 0.0003(5) -0.0038(5) -0.0034(5)
O2 0.0199(6) 0.0188(6) 0.0242(7) 0.0073(5) -0.0013(5) 0.0022(5)
O3 0.0561(11) 0.0575(12) 0.0264(8) 0.0196(8) 0.0106(8) 0.0189(10)
O4 0.0759(15) 0.1112(19) 0.0299(9) 0.0313(11) -0.0278(9) -0.0738(14)
O5 0.0599(12) 0.0601(11) 0.0329(8) 0.0234(8) -0.0288(8) -0.0455(10)
N1 0.0303(9) 0.0284(8) 0.0253(8) 0.0092(7) -0.0107(7) -0.0166(7)
C1 0.0173(8) 0.0190(8) 0.0187(8) -0.0007(7) 0.0005(6) -0.0004(7)
C2 0.0168(8) 0.0135(8) 0.0170(8) -0.0006(6) -0.0004(6) 0.0014(6)
C3 0.0179(8) 0.0140(8) 0.0206(8) 0.0017(6) -0.0011(7) 0.0000(6)
C4 0.0192(8) 0.0141(7) 0.0180(8) -0.0002(6) 0.0000(7) -0.0006(6)
C5 0.0227(8) 0.0194(8) 0.0167(8) 0.0019(7) -0.0049(6) -0.0016(7)
C6 0.0201(9) 0.0173(8) 0.0201(8) -0.0004(6) -0.0047(7) -0.0026(7)
C7 0.0192(8) 0.0149(8) 0.0201(8) 0.0024(7) 0.0011(7) -0.0014(7)
C8 0.0185(8) 0.0154(7) 0.0174(8) 0.0010(6) -0.0018(6) 0.0005(6)
C9 0.0154(7) 0.0142(7) 0.0177(8) -0.0024(6) -0.0010(6) 0.0007(6)
C10 0.0160(8) 0.0123(7) 0.0186(8) -0.0011(6) 0.0013(7) 0.0007(6)
C11 0.0192(8) 0.0118(7) 0.0214(8) -0.0003(6) -0.0023(7) -0.0008(7)
C12 0.0190(8) 0.0147(7) 0.0226(8) 0.0002(6) -0.0045(7) -0.0007(7)
C13 0.0226(9) 0.0227(9) 0.0253(9) 0.0045(8) 0.0005(7) -0.0045(8)
C14 0.0213(9) 0.0292(9) 0.0252(9) -0.0060(7) 0.0020(8) 0.0021(8)
C15 0.0232(9) 0.0254(9) 0.0264(10) 0.0090(8) -0.0067(8) -0.0026(8)
C16 0.0213(11) 0.0405(13) 0.0545(15) 0.0286(11) -0.0013(10) 0.0033(9)
C17 0.037(5) 0.024(4) 0.082(11) 0.011(5) -0.008(5) 0.012(4)
C18 0.021(3) 0.059(8) 0.069(7) 0.042(5) -0.001(4) 0.004(5)
C19 0.046(6) 0.026(4) 0.026(4) 0.018(3) -0.005(3) 0.005(3)
C17' 0.090(10) 0.046(6) 0.051(4) 0.003(3) -0.007(6) 0.043(7)
C18' 0.018(2) 0.057(6) 0.097(9) 0.046(6) 0.002(4) 0.005(3)
C19' 0.028(4) 0.067(8) 0.061(9) 0.041(6) -0.011(5) -0.006(5)
C20 0.0150(8) 0.0223(9) 0.0186(8) -0.0036(7) 0.0002(6) -0.0009(7)
C21 0.0220(8) 0.0258(9) 0.0222(8) 0.0002(7) -0.0092(8) -0.0058(8)
C22 0.026(2) 0.039(3) 0.033(2) 0.0051(18) -0.0092(18) -0.013(2)
C23 0.037(2) 0.028(2) 0.033(2) -0.0071(18) -0.009(2) -0.0022(19)
C24 0.026(2) 0.0237(19) 0.030(2) 0.0020(16) -0.0076(16) -0.0013(15)
C22' 0.035(2) 0.030(2) 0.040(2) 0.0018(19) -0.014(2) -0.013(2)
C23' 0.027(2) 0.042(3) 0.024(2) -0.0087(18) -0.0030(16) -0.0049(19)
C24' 0.0219(19) 0.035(2) 0.031(2) -0.0076(18) -0.0074(16) 0.0010(16)
C25 0.0290(10) 0.0194(8) 0.0224(9) -0.0009(7) -0.0041(7) -0.0062(7)
C26 0.0185(8) 0.0214(9) 0.0382(11) 0.0008(8) -0.0071(8) 0.0004(7)

loop_
_atom_type_symbol
_atom_type_description
_atom_type_scat_dispersion_real
_atom_type_scat_dispersion_imag
_atom_type_scat_source
C C 0.0033 0.0016 'International Tables Vol C Tables 4.2.6.8 and 6.1.1.4'
H H 0.0000 0.0000 'International Tables Vol C Tables 4.2.6.8 and 6.1.1.4'
N N 0.0061 0.0033 'International Tables Vol C Tables 4.2.6.8 and 6.1.1.4'
O O 0.0106 0.0060 'International Tables Vol C Tables 4.2.6.8 and 6.1.1.4'
Cl Cl 0.1484 0.1585 'International Tables Vol C Tables 4.2.6.8 and 6.1.1.4'

loop_
_geom_angle_atom_site_label_1
_geom_angle_atom_site_label_2
_geom_angle_atom_site_label_3
_geom_angle
C1 O1 C12 119.92(13)
C15 O2 C3 118.44(15)
C20 O5 C21 122.64(16)
C20 N1 C6 127.63(17)
O1 C1 C2 106.31(13)
O1 C1 C13 104.11(14)
O1 C1 C14 111.67(15)
C13 C1 C2 111.24(15)
C13 C1 C14 109.75(15)
C14 C1 C2 113.34(16)
C1 C2 C3 119.77(15)
C10 C2 C1 109.26(14)
C10 C2 C3 104.70(14)
O2 C3 C2 110.77(14)
O2 C3 C4 108.63(14)
C4 C3 C2 103.92(14)
C5 C4 C3 127.44(16)
C5 C4 C9 121.97(16)
C9 C4 C3 110.59(15)
C4 C5 C6 118.87(16)
N1 C6 C7 117.87(16)
C5 C6 N1 123.76(16)
C5 C6 C7 118.37(16)
C6 C7 Cl1 118.74(14)
C8 C7 Cl1 118.58(14)
C8 C7 C6 122.68(16)
C7 C8 C9 118.12(16)
C4 C9 C8 119.97(16)
C4 C9 C10 109.93(15)
C8 C9 C10 130.08(16)
C9 C10 C2 107.73(15)
C11 C10 C2 122.12(16)
C11 C10 C9 129.96(16)
C10 C11 C12 121.60(16)
O1 C12 C11 112.74(14)
O1 C12 C25 104.71(13)
O1 C12 C26 109.41(15)
C11 C12 C25 108.76(15)
C11 C12 C26 110.69(14)
C25 C12 C26 110.37(16)
O2 C15 C16 110.91(18)
O3 C15 O2 123.42(19)
O3 C15 C16 125.67(19)
C15 C16 C17 102.3(6)
C15 C16 C18 100.8(8)
C15 C16 C19 105.6(8)
C15 C16 C18' 114.9(5)
C18 C16 C17 128.1(11)
C18 C16 C19 101.8(10)
C19 C16 C17 115.4(10)
C17' C16 C15 113.3(8)
C17' C16 C18' 94.7(17)
C17' C16 C19' 104.1(11)
C19' C16 C15 113.2(8)
C19' C16 C18' 114.7(9)
O4 C20 O5 125.89(18)
O4 C20 N1 125.05(18)
O5 C20 N1 109.04(16)
O5 C21 C22 106.2(2)
O5 C21 C24 114.9(2)
O5 C21 C22' 103.0(2)
O5 C21 C23' 115.9(2)
C22 C21 C24 107.8(3)
C23 C21 O5 101.9(2)
C23 C21 C22 112.6(3)
C23 C21 C24 113.3(3)
C23' C21 C22' 107.5(3)
C24' C21 O5 101.7(2)
C24' C21 C22' 113.4(3)
C24' C21 C23' 114.8(3)

loop_
_geom_bond_atom_site_label_1
_geom_bond_atom_site_label_2
_geom_bond_distance
Cl1 C7 1.7397(18)
O1 C1 1.451(2)
O1 C12 1.453(2)
O2 C3 1.446(2)
O2 C15 1.352(2)
O3 C15 1.196(3)
O4 C20 1.171(3)
O5 C20 1.325(2)
O5 C21 1.470(2)
N1 C6 1.399(2)
N1 C20 1.366(2)
C1 C2 1.537(2)
C1 C13 1.522(3)
C1 C14 1.525(3)
C2 C3 1.549(2)
C2 C10 1.513(2)
C3 C4 1.518(2)
C4 C5 1.385(2)
C4 C9 1.391(2)
C5 C6 1.397(3)
C6 C7 1.412(2)
C7 C8 1.378(2)
C8 C9 1.393(2)
C9 C10 1.464(2)
C10 C11 1.324(2)
C11 C12 1.503(2)
C12 C25 1.529(3)
C12 C26 1.534(3)
C15 C16 1.514(3)
C16 C17 1.71(2)
C16 C18 1.603(16)
C16 C19 1.62(2)
C16 C17' 1.400(18)
C16 C18' 1.519(10)
C16 C19' 1.447(18)
C21 C22 1.544(5)
C21 C23 1.469(5)
C21 C24 1.548(4)
C21 C22' 1.545(5)
C21 C23' 1.543(5)
C21 C24' 1.453(5)
